data_4502137
loop_
_publ_author_name
'Hisaki, Ichiro'
'Shizuki, Norie'
'Sasaki, Toshiyuki'
'Ito, Yuka'
'Tohnai, Norimitsu'
'Miyata, Mikiji'

_publ_section_title
;
 Handedness Determination of 21Helical Motifs and Hierarchical Analysis of
 Crystal Structures Based on the Motifs: The Case of Cinchona Alkaloid
 Derivatives
;
_journal_issue 12
_journal_name_full 'Crystal Growth &amp; Design'
_journal_page_first 5262
_journal_paper_doi 10.1021/cg101111f
_journal_volume 10
_journal_year 2010
_chemical_absolute_configuration rm
_chemical_formula_moiety 'C22 H31 B N2 O2 '
_chemical_formula_sum 'C22 H31 B N2 O2'
_chemical_formula_weight 366.31
_space_group_IT_number 4
_symmetry_cell_setting monoclinic
_symmetry_Int_Tables_number 4
_symmetry_space_group_name_Hall 'P 2yb'
_symmetry_space_group_name_H-M 'P 1 21 1'
_cell_angle_alpha 90.0000
_cell_angle_beta 108.809(2)
_cell_angle_gamma 90.0000
_cell_formula_units_Z 2
_cell_length_a 9.4430(4)
_cell_length_b 10.8755(5)
_cell_length_c 11.0869(4)
_cell_measurement_reflns_used 6955
_cell_measurement_temperature 153.1
_cell_measurement_theta_max 68.3
_cell_measurement_theta_min 4.1
_cell_volume 1077.79(8)
_computing_cell_refinement PROCESS-AUTO
_computing_data_collection PROCESS-AUTO
_computing_data_reduction CrystalStructure
_computing_publication_material 'CrystalStructure 3.8'
_computing_structure_refinement SHELXL
_computing_structure_solution SIR2004
_diffrn_ambient_temperature 153
_diffrn_detector_area_resol_mean 10.00
_diffrn_measured_fraction_theta_full 0.995
_diffrn_measured_fraction_theta_max 0.995
_diffrn_measurement_device_type 'Rigaku RAXIS-RAPID'
_diffrn_measurement_method \w
_diffrn_radiation_type 'Cu K\a'
_diffrn_radiation_wavelength 1.54187
_diffrn_reflns_av_R_equivalents 0.054
_diffrn_reflns_limit_h_max 11
_diffrn_reflns_limit_h_min -11
_diffrn_reflns_limit_k_max 13
_diffrn_reflns_limit_k_min -13
_diffrn_reflns_limit_l_max 13
_diffrn_reflns_limit_l_min -13
_diffrn_reflns_number 11205
_diffrn_reflns_theta_full 68.19
_diffrn_reflns_theta_max 68.19
_exptl_absorpt_coefficient_mu 0.556
_exptl_absorpt_correction_T_max 0.823
_exptl_absorpt_correction_T_min 0.747
_exptl_absorpt_correction_type numerical
_exptl_absorpt_process_details
;
    Higashi, T. (1999). Program for Absorption Correction.
    Rigaku Corporation, Tokyo, Japan.
;
_exptl_crystal_colour colorless
_exptl_crystal_density_diffrn 1.129
_exptl_crystal_density_method 'not measured'
_exptl_crystal_description block
_exptl_crystal_F_000 396.00
_exptl_crystal_size_max 0.80
_exptl_crystal_size_mid 0.80
_exptl_crystal_size_min 0.35
_refine_diff_density_max 0.17
_refine_diff_density_min -0.24
_refine_ls_abs_structure_details 'Flack, H. D. (1983), Acta Cryst. A39, 876-881.  1714 Friedel Pairs'
_refine_ls_abs_structure_Flack 0.1(3)
_refine_ls_extinction_method none
_refine_ls_goodness_of_fit_ref 1.094
_refine_ls_hydrogen_treatment refall
_refine_ls_number_parameters 245
_refine_ls_number_reflns 3795
_refine_ls_R_factor_gt 0.0537
_refine_ls_shift/su_max 0.0020
_refine_ls_structure_factor_coef Fsqd
_refine_ls_weighting_details 'w = 1/[\s^2^(Fo^2^)+(0.0611P)^2^+0.0956P] where P=(Fo^2^+2Fc^2^)/3'
_refine_ls_weighting_scheme calc
_refine_ls_wR_factor_ref 0.1332
_reflns_number_gt 3188
_reflns_number_total 3795
_reflns_threshold_expression F^2^>2.0\s(F^2^)
_cod_data_source_file cg101111f_si_001.cif
_cod_data_source_block Cnd_BH3(acetone)
_cod_original_cell_volume 1077.80(7)
_cod_original_formula_sum 'C22 H31 B N2 O2 '
_cod_database_code 4502137

loop_
_symmetry_equiv_pos_site_id
_symmetry_equiv_pos_as_xyz
1 +X,+Y,+Z
2 -X,1/2+Y,-Z

loop_
_atom_site_label
_atom_site_type_symbol
_atom_site_fract_x
_atom_site_fract_y
_atom_site_fract_z
_atom_site_U_iso_or_equiv
_atom_site_adp_type
_atom_site_occupancy
_atom_site_symmetry_multiplicity
_atom_site_calc_flag
_atom_site_refinement_flags
O(1) O 0.8430(2) 0.09314(16) 0.16392(15) 0.0383(4) Uani 1.00 1 d .
O(2) O 0.7768(5) 0.6404(4) 0.4648(3) 0.1497(17) Uani 1.00 1 d .
N(1) N 0.4927(2) 0.13719(18) 0.09443(18) 0.0294(4) Uani 1.00 1 d .
N(2) N 0.9828(2) 0.4426(2) -0.07303(19) 0.0377(5) Uani 1.00 1 d .
C(1) C 0.3163(3) 0.4170(3) 0.3593(2) 0.0494(8) Uani 1.00 1 d .
C(2) C 0.4028(3) 0.3820(2) 0.2941(2) 0.0401(6) Uani 1.00 1 d .
C(3) C 0.4430(3) 0.2508(2) 0.2758(2) 0.0345(6) Uani 1.00 1 d .
C(4) C 0.3831(2) 0.2147(2) 0.1340(2) 0.0329(5) Uani 1.00 1 d .
C(5) C 0.6104(3) 0.2248(2) 0.3222(2) 0.0335(5) Uani 1.00 1 d .
C(6) C 0.6315(3) 0.0850(2) 0.3219(2) 0.0386(6) Uani 1.00 1 d .
C(7) C 0.5437(3) 0.0348(2) 0.1897(2) 0.0349(6) Uani 1.00 1 d .
C(8) C 0.6837(2) 0.2823(2) 0.2309(2) 0.0311(5) Uani 1.00 1 d .
C(9) C 0.6224(2) 0.2214(2) 0.0982(2) 0.0270(5) Uani 1.00 1 d .
C(10) C 0.7465(2) 0.1568(2) 0.0581(2) 0.0306(5) Uani 1.00 1 d .
C(11) C 0.8288(2) 0.2539(2) 0.0083(2) 0.0290(5) Uani 1.00 1 d .
C(12) C 0.9590(3) 0.3050(2) 0.0885(2) 0.0378(6) Uani 1.00 1 d .
C(13) C 1.0299(3) 0.3996(2) 0.0439(2) 0.0417(6) Uani 1.00 1 d .
C(14) C 0.7751(2) 0.2961(2) -0.1196(2) 0.0287(5) Uani 1.00 1 d .
C(15) C 0.6452(2) 0.2495(2) -0.2140(2) 0.0311(5) Uani 1.00 1 d .
C(16) C 0.6003(3) 0.2949(2) -0.3355(2) 0.0358(6) Uani 1.00 1 d .
C(17) C 0.6796(3) 0.3921(2) -0.3696(2) 0.0356(6) Uani 1.00 1 d .
C(18) C 0.8037(3) 0.4391(2) -0.2817(2) 0.0343(6) Uani 1.00 1 d .
C(19) C 0.8544(2) 0.3922(2) -0.1565(2) 0.0316(5) Uani 1.00 1 d .
C(20) C 0.9420(6) 0.5670(5) 0.3633(5) 0.145(2) Uani 1.00 1 d .
C(21) C 0.8574(4) 0.6623(3) 0.4031(3) 0.0731(10) Uani 1.00 1 d .
C(22) C 0.8625(5) 0.7887(3) 0.3571(4) 0.0942(14) Uani 1.00 1 d .
B(1) B 0.4070(3) 0.0822(3) -0.0450(2) 0.0407(7) Uani 1.00 1 d .
H(1) H 0.2733 0.3575 0.3997 0.059 Uiso 1.00 1 c R
H(2) H 0.2966 0.5020 0.3661 0.059 Uiso 1.00 1 c R
H(3) H 0.4435 0.4444 0.2552 0.048 Uiso 1.00 1 c R
H(4) H 0.3947 0.1963 0.3238 0.041 Uiso 1.00 1 c R
H(5) H 0.2885 0.1685 0.1178 0.039 Uiso 1.00 1 c R
H(6) H 0.3608 0.2903 0.0814 0.039 Uiso 1.00 1 c R
H(7) H 0.6571 0.2581 0.4101 0.040 Uiso 1.00 1 c R
H(8) H 0.7390 0.0651 0.3424 0.046 Uiso 1.00 1 c R
H(9) H 0.5948 0.0466 0.3871 0.046 Uiso 1.00 1 c R
H(10) H 0.6079 -0.0225 0.1612 0.042 Uiso 1.00 1 c R
H(11) H 0.4556 -0.0115 0.1948 0.042 Uiso 1.00 1 c R
H(12) H 0.7935 0.2710 0.2652 0.037 Uiso 1.00 1 c R
H(13) H 0.6626 0.3716 0.2233 0.037 Uiso 1.00 1 c R
H(14) H 0.5812 0.2887 0.0352 0.032 Uiso 1.00 1 c R
H(15) H 0.6993 0.0966 -0.0115 0.037 Uiso 1.00 1 c R
H(16) H 1.0003 0.2762 0.1736 0.045 Uiso 1.00 1 c R
H(17) H 1.1176 0.4347 0.1019 0.050 Uiso 1.00 1 c R
H(18) H 0.5889 0.1859 -0.1922 0.037 Uiso 1.00 1 c R
H(19) H 0.5150 0.2609 -0.3977 0.043 Uiso 1.00 1 c R
H(20) H 0.6462 0.4245 -0.4536 0.043 Uiso 1.00 1 c R
H(21) H 0.8569 0.5041 -0.3049 0.041 Uiso 1.00 1 c R
H(22) H 0.9285 0.4881 0.4009 0.217 Uiso 1.00 1 c R
H(23) H 1.0483 0.5888 0.3920 0.217 Uiso 1.00 1 c R
H(24) H 0.9058 0.5602 0.2702 0.217 Uiso 1.00 1 c R
H(25) H 0.8011 0.8424 0.3911 0.141 Uiso 1.00 1 c R
H(26) H 0.8236 0.7897 0.2638 0.141 Uiso 1.00 1 c R
H(27) H 0.9661 0.8181 0.3858 0.141 Uiso 1.00 1 c R
H(28) H 0.3744 0.1498 -0.1062 0.061 Uiso 1.00 1 c R
H(29) H 0.3196 0.0350 -0.0424 0.061 Uiso 1.00 1 c R
H(30) H 0.4748 0.0282 -0.0713 0.061 Uiso 1.00 1 c R
H(31) H 0.8942 0.0421 0.1385 0.058 Uiso 1.00 1 c R

loop_
_atom_site_aniso_label
_atom_site_aniso_U_11
_atom_site_aniso_U_22
_atom_site_aniso_U_33
_atom_site_aniso_U_12
_atom_site_aniso_U_13
_atom_site_aniso_U_23
O(1) 0.0453(11) 0.0389(9) 0.0370(9) 0.0164(9) 0.0218(8) 0.0105(8)
O(2) 0.173(4) 0.151(3) 0.164(3) 0.028(3) 0.108(3) 0.077(2)
N(1) 0.0337(11) 0.0301(10) 0.0289(10) -0.0022(9) 0.0162(8) 0.0009(8)
N(2) 0.0319(12) 0.0477(13) 0.0340(10) -0.0085(10) 0.0115(9) -0.0016(10)
C(1) 0.0469(18) 0.067(2) 0.0351(13) 0.0157(15) 0.0137(13) -0.0066(14)
C(2) 0.0423(16) 0.0444(15) 0.0356(13) 0.0088(13) 0.0152(12) -0.0032(12)
C(3) 0.0404(15) 0.0396(15) 0.0306(12) 0.0026(12) 0.0213(11) 0.0025(11)
C(4) 0.0335(14) 0.0379(14) 0.0324(12) 0.0030(12) 0.0176(11) 0.0017(11)
C(5) 0.0391(15) 0.0392(14) 0.0252(11) 0.0037(12) 0.0146(10) -0.0006(10)
C(6) 0.0517(17) 0.0361(13) 0.0325(12) 0.0073(13) 0.0199(12) 0.0102(11)
C(7) 0.0438(16) 0.0281(12) 0.0389(14) -0.0006(11) 0.0221(13) 0.0059(11)
C(8) 0.0330(14) 0.0331(13) 0.0301(12) 0.0027(11) 0.0140(10) -0.0018(10)
C(9) 0.0291(13) 0.0266(12) 0.0286(11) 0.0008(10) 0.0139(10) 0.0023(10)
C(10) 0.0382(14) 0.0293(12) 0.0276(11) 0.0034(11) 0.0149(10) 0.0008(10)
C(11) 0.0279(13) 0.0346(13) 0.0271(11) 0.0034(11) 0.0123(10) -0.0011(10)
C(12) 0.0375(15) 0.0481(16) 0.0294(12) 0.0013(13) 0.0128(11) 0.0046(11)
C(13) 0.0285(15) 0.0562(18) 0.0387(14) -0.0085(13) 0.0085(11) -0.0025(13)
C(14) 0.0298(13) 0.0330(13) 0.0282(12) 0.0027(10) 0.0162(10) -0.0024(10)
C(15) 0.0377(14) 0.0306(13) 0.0287(12) -0.0023(11) 0.0158(11) -0.0032(10)
C(16) 0.0444(16) 0.0369(14) 0.0273(12) -0.0030(12) 0.0133(11) -0.0079(11)
C(17) 0.0439(16) 0.0410(14) 0.0250(11) 0.0013(13) 0.0155(11) -0.0005(11)
C(18) 0.0408(15) 0.0361(13) 0.0322(12) -0.0002(12) 0.0203(11) 0.0004(11)
C(19) 0.0331(14) 0.0356(13) 0.0307(12) -0.0021(11) 0.0165(11) -0.0029(10)
C(20) 0.114(4) 0.115(4) 0.153(4) 0.057(3) -0.029(3) -0.054(3)
C(21) 0.079(2) 0.068(2) 0.075(2) 0.017(2) 0.029(2) 0.014(2)
C(22) 0.126(4) 0.066(2) 0.105(3) -0.013(2) 0.058(2) -0.002(2)
B(1) 0.0399(18) 0.0508(18) 0.0336(15) -0.0095(16) 0.0150(14) -0.0056(14)

loop_
_atom_type_symbol
_atom_type_description
_atom_type_scat_dispersion_real
_atom_type_scat_dispersion_imag
_atom_type_scat_source
C C 0.018 0.009
;
International Tables for Crystallography
(1992, Vol. C, Tables 4.2.6.8 and 6.1.1.4)
;
H H 0.000 0.000
;
International Tables for Crystallography
(1992, Vol. C, Table 6.1.1.4)
;
O O 0.049 0.032
;
International Tables for Crystallography
(1992, Vol. C, Tables 4.2.6.8 and 6.1.1.4)
;
N N 0.031 0.018
;
International Tables for Crystallography
(1992, Vol. C, Tables 4.2.6.8 and 6.1.1.4)
;
B B 0.009 0.004
;
International Tables for Crystallography
(1992, Vol. C, Tables 4.2.6.8 and 6.1.1.4)
;

loop_
_geom_angle_atom_site_label_1
_geom_angle_atom_site_label_2
_geom_angle_atom_site_label_3
_geom_angle
_geom_angle_publ_flag
C(4) N(1) C(7) 107.7(2) yes
C(4) N(1) C(9) 106.17(18) yes
C(4) N(1) B(1) 107.92(18) yes
C(7) N(1) C(9) 110.75(17) yes
C(7) N(1) B(1) 110.33(19) yes
C(9) N(1) B(1) 113.7(2) yes
C(13) N(2) C(19) 117.7(2) yes
C(1) C(2) C(3) 125.4(2) yes
C(2) C(3) C(4) 110.72(19) yes
C(2) C(3) C(5) 114.2(2) yes
C(4) C(3) C(5) 107.3(2) yes
N(1) C(4) C(3) 112.31(18) yes
C(3) C(5) C(6) 107.8(2) yes
C(3) C(5) C(8) 109.98(19) yes
C(6) C(5) C(8) 108.5(2) yes
C(5) C(6) C(7) 108.94(19) yes
N(1) C(7) C(6) 111.13(19) yes
C(5) C(8) C(9) 110.1(2) yes
N(1) C(9) C(8) 109.6(2) yes
N(1) C(9) C(10) 113.34(18) yes
C(8) C(9) C(10) 112.47(18) yes
O(1) C(10) C(9) 109.2(2) yes
O(1) C(10) C(11) 111.98(19) yes
C(9) C(10) C(11) 108.2(2) yes
C(10) C(11) C(12) 120.0(2) yes
C(10) C(11) C(14) 121.95(19) yes
C(12) C(11) C(14) 118.1(2) yes
C(11) C(12) C(13) 119.7(2) yes
N(2) C(13) C(12) 124.2(2) yes
C(11) C(14) C(15) 124.3(2) yes
C(11) C(14) C(19) 118.27(19) yes
C(15) C(14) C(19) 117.4(2) yes
C(14) C(15) C(16) 121.0(2) yes
C(15) C(16) C(17) 120.6(2) yes
C(16) C(17) C(18) 119.8(2) yes
C(17) C(18) C(19) 120.7(2) yes
N(2) C(19) C(14) 122.1(2) yes
N(2) C(19) C(18) 117.6(2) yes
C(14) C(19) C(18) 120.4(2) yes
O(2) C(21) C(20) 122.7(4) yes
O(2) C(21) C(22) 118.7(4) yes
C(20) C(21) C(22) 118.4(4) yes
C(10) O(1) H(31) 109.3 no
C(2) C(1) H(1) 120.0 no
C(2) C(1) H(2) 120.0 no
H(1) C(1) H(2) 120.0 no
C(1) C(2) H(3) 117.3 no
C(3) C(2) H(3) 117.3 no
C(2) C(3) H(4) 108.2 no
C(4) C(3) H(4) 108.2 no
C(5) C(3) H(4) 108.2 no
N(1) C(4) H(5) 109.1 no
N(1) C(4) H(6) 109.1 no
C(3) C(4) H(5) 109.1 no
C(3) C(4) H(6) 109.1 no
H(5) C(4) H(6) 107.9 no
C(3) C(5) H(7) 110.2 no
C(6) C(5) H(7) 110.2 no
C(8) C(5) H(7) 110.2 no
C(5) C(6) H(8) 109.9 no
C(5) C(6) H(9) 109.9 no
C(7) C(6) H(8) 109.9 no
C(7) C(6) H(9) 109.9 no
H(8) C(6) H(9) 108.3 no
N(1) C(7) H(10) 109.4 no
N(1) C(7) H(11) 109.4 no
C(6) C(7) H(10) 109.4 no
C(6) C(7) H(11) 109.4 no
H(10) C(7) H(11) 108.0 no
C(5) C(8) H(12) 109.6 no
C(5) C(8) H(13) 109.6 no
C(9) C(8) H(12) 109.6 no
C(9) C(8) H(13) 109.6 no
H(12) C(8) H(13) 108.2 no
N(1) C(9) H(14) 107.0 no
C(8) C(9) H(14) 107.0 no
C(10) C(9) H(14) 107.0 no
O(1) C(10) H(15) 109.1 no
C(9) C(10) H(15) 109.1 no
C(11) C(10) H(15) 109.1 no
C(11) C(12) H(16) 120.2 no
C(13) C(12) H(16) 120.2 no
N(2) C(13) H(17) 117.9 no
C(12) C(13) H(17) 117.9 no
C(14) C(15) H(18) 119.5 no
C(16) C(15) H(18) 119.5 no
C(15) C(16) H(19) 119.7 no
C(17) C(16) H(19) 119.7 no
C(16) C(17) H(20) 120.1 no
C(18) C(17) H(20) 120.1 no
C(17) C(18) H(21) 119.6 no
C(19) C(18) H(21) 119.6 no
C(21) C(20) H(22) 109.5 no
C(21) C(20) H(23) 109.5 no
C(21) C(20) H(24) 109.5 no
H(22) C(20) H(23) 109.5 no
H(22) C(20) H(24) 109.5 no
H(23) C(20) H(24) 109.5 no
C(21) C(22) H(25) 109.5 no
C(21) C(22) H(26) 109.5 no
C(21) C(22) H(27) 109.5 no
H(25) C(22) H(26) 109.5 no
H(25) C(22) H(27) 109.5 no
H(26) C(22) H(27) 109.5 no
N(1) B(1) H(28) 109.5 no
N(1) B(1) H(29) 109.5 no
N(1) B(1) H(30) 109.5 no
H(28) B(1) H(29) 109.5 no
H(28) B(1) H(30) 109.5 no
H(29) B(1) H(30) 109.5 no

loop_
_geom_bond_atom_site_label_1
_geom_bond_atom_site_label_2
_geom_bond_distance
_geom_bond_publ_flag
O(1) C(10) 1.413(2) yes
O(2) C(21) 1.200(7) yes
N(1) C(4) 1.506(3) yes
N(1) C(7) 1.503(3) yes
N(1) C(9) 1.519(3) yes
N(1) B(1) 1.612(3) yes
N(2) C(13) 1.314(3) yes
N(2) C(19) 1.380(2) yes
C(1) C(2) 1.309(4) yes
C(2) C(3) 1.507(3) yes
C(3) C(4) 1.540(3) yes
C(3) C(5) 1.523(3) yes
C(5) C(6) 1.533(3) yes
C(5) C(8) 1.532(4) yes
C(6) C(7) 1.532(3) yes
C(8) C(9) 1.546(3) yes
C(9) C(10) 1.549(3) yes
C(10) C(11) 1.517(3) yes
C(11) C(12) 1.381(3) yes
C(11) C(14) 1.420(3) yes
C(12) C(13) 1.402(4) yes
C(14) C(15) 1.425(3) yes
C(14) C(19) 1.420(3) yes
C(15) C(16) 1.368(3) yes
C(16) C(17) 1.416(4) yes
C(17) C(18) 1.359(3) yes
C(18) C(19) 1.410(3) yes
C(20) C(21) 1.461(7) yes
C(21) C(22) 1.472(6) yes
C(1) H(1) 0.950 no
C(1) H(2) 0.950 no
C(2) H(3) 0.950 no
C(3) H(4) 1.000 no
C(4) H(5) 0.990 no
C(4) H(6) 0.990 no
C(5) H(7) 1.000 no
C(6) H(8) 0.990 no
C(6) H(9) 0.990 no
C(7) H(10) 0.990 no
C(7) H(11) 0.990 no
C(8) H(12) 0.990 no
C(8) H(13) 0.990 no
C(9) H(14) 1.000 no
C(10) H(15) 1.000 no
C(12) H(16) 0.950 no
C(13) H(17) 0.950 no
C(15) H(18) 0.950 no
C(16) H(19) 0.950 no
C(17) H(20) 0.950 no
C(18) H(21) 0.950 no
C(20) H(22) 0.980 no
C(20) H(23) 0.980 no
C(20) H(24) 0.980 no
C(22) H(25) 0.980 no
C(22) H(26) 0.980 no
C(22) H(27) 0.980 no
B(1) H(28) 0.980 no
B(1) H(29) 0.980 no
B(1) H(30) 0.980 no

loop_
_geom_contact_atom_site_label_1
_geom_contact_atom_site_label_2
_geom_contact_distance
_geom_contact_site_symmetry_2
O(1) N(2) 2.733(3) 2_745
O(1) C(18) 3.582(3) 2_745
O(2) C(17) 3.549(5) 1_556
O(2) C(18) 3.507(4) 1_556
N(2) O(1) 2.733(3) 2_755
N(2) C(10) 3.422(3) 2_755
C(7) C(16) 3.562(4) 2_645
C(10) N(2) 3.422(3) 2_745
C(16) C(7) 3.562(4) 2_655
C(17) O(2) 3.549(5) 1_554
C(18) O(1) 3.582(3) 2_755
C(18) O(2) 3.507(4) 1_554
O(1) H(17) 3.535 2_745
O(1) H(21) 2.924 2_745
O(1) H(26) 3.504 1_545
O(1) H(31) 0.841 .
O(2) H(1) 2.917 2_656
O(2) H(4) 3.306 2_656
O(2) H(19) 2.922 2_655
O(2) H(20) 2.928 1_556
O(2) H(21) 2.836 1_556
N(2) H(5) 3.467 2_655
N(2) H(15) 3.298 2_755
N(2) H(31) 1.895 2_755
C(1) H(9) 3.012 2_656
C(1) H(16) 3.395 1_455
C(1) H(17) 2.872 1_455
C(1) H(19) 3.225 1_556
C(1) H(20) 3.138 1_556
C(1) H(23) 3.258 1_455
C(1) H(25) 3.394 2_646
C(2) H(17) 2.902 1_455
C(2) H(18) 3.502 2_655
C(2) H(19) 3.492 1_556
C(2) H(20) 3.029 1_556
C(2) H(30) 3.436 2_655
C(3) H(19) 3.463 1_556
C(3) H(20) 3.541 1_556
C(4) H(17) 3.400 1_455
C(5) H(19) 3.524 1_556
C(5) H(20) 3.235 1_556
C(6) H(2) 3.425 2_646
C(6) H(25) 3.054 1_545
C(7) H(14) 3.589 2_645
C(7) H(25) 3.431 1_545
C(7) H(31) 3.534 .
C(8) H(22) 3.331 .
C(8) H(29) 3.447 2_655
C(8) H(30) 3.288 2_655
C(9) H(29) 3.541 2_655
C(9) H(30) 3.448 2_655
C(9) H(31) 3.138 .
C(10) H(17) 3.477 2_745
C(10) H(31) 1.869 .
C(11) H(29) 3.435 2_655
C(11) H(31) 2.683 .
C(12) H(5) 3.367 1_655
C(12) H(24) 3.559 .
C(12) H(29) 3.546 2_655
C(12) H(31) 3.012 .
C(13) H(5) 3.414 1_655
C(13) H(6) 3.242 1_655
C(13) H(15) 3.443 2_755
C(13) H(24) 3.552 .
C(13) H(31) 2.818 2_755
C(14) H(11) 2.941 2_655
C(14) H(29) 3.437 2_655
C(15) H(2) 3.315 2_645
C(15) H(3) 3.416 2_645
C(15) H(11) 2.799 2_655
C(16) H(1) 3.573 1_554
C(16) H(2) 3.381 2_645
C(16) H(7) 3.062 1_554
C(16) H(9) 3.245 2_655
C(16) H(11) 2.770 2_655
C(17) H(4) 3.453 2_655
C(17) H(7) 2.793 1_554
C(17) H(9) 3.041 2_655
C(17) H(11) 2.842 2_655
C(17) H(27) 3.501 2_745
C(18) H(4) 3.315 2_655
C(18) H(5) 3.362 2_655
C(18) H(11) 2.956 2_655
C(18) H(27) 3.066 2_745
C(18) H(31) 2.999 2_755
C(19) H(5) 3.377 2_655
C(19) H(11) 3.007 2_655
C(19) H(27) 3.573 2_745
C(19) H(29) 3.508 2_655
C(19) H(31) 2.834 2_755
C(20) H(2) 3.413 1_655
C(20) H(12) 3.540 .
C(20) H(13) 3.353 .
C(20) H(28) 3.517 2_655
C(21) H(1) 3.542 2_656
C(21) H(28) 3.317 2_655
C(22) H(1) 3.420 2_656
C(22) H(8) 3.209 1_565
C(22) H(10) 3.368 1_565
C(22) H(22) 3.519 2_756
C(22) H(28) 3.319 2_655
B(1) H(3) 3.433 2_645
B(1) H(13) 2.957 2_645
B(1) H(14) 3.194 2_645
B(1) H(24) 3.203 2_645
B(1) H(26) 3.509 2_645
H(1) O(2) 2.917 2_646
H(1) C(16) 3.573 1_556
H(1) C(21) 3.542 2_646
H(1) C(22) 3.420 2_646
H(1) H(9) 3.076 2_656
H(1) H(16) 3.090 1_455
H(1) H(17) 3.262 1_455
H(1) H(19) 2.837 1_556
H(1) H(20) 3.447 1_556
H(1) H(22) 3.556 1_455
H(1) H(23) 3.275 1_455
H(1) H(25) 2.635 2_646
H(2) C(6) 3.425 2_656
H(2) C(15) 3.315 2_655
H(2) C(16) 3.381 2_655
H(2) C(20) 3.413 1_455
H(2) H(8) 3.424 2_656
H(2) H(9) 2.638 2_656
H(2) H(17) 2.963 1_455
H(2) H(18) 3.199 2_655
H(2) H(19) 3.289 2_655
H(2) H(20) 3.369 1_556
H(2) H(23) 2.627 1_455
H(2) H(24) 3.552 1_455
H(2) H(25) 3.565 2_646
H(3) C(15) 3.416 2_655
H(3) B(1) 3.433 2_655
H(3) H(15) 3.084 2_655
H(3) H(17) 2.999 1_455
H(3) H(18) 2.709 2_655
H(3) H(20) 3.186 1_556
H(3) H(28) 3.537 2_655
H(3) H(30) 2.568 2_655
H(4) O(2) 3.306 2_646
H(4) C(17) 3.453 2_645
H(4) C(18) 3.315 2_645
H(4) H(19) 3.009 1_556
H(4) H(20) 3.364 2_645
H(4) H(21) 3.120 2_645
H(5) N(2) 3.467 2_645
H(5) C(12) 3.367 1_455
H(5) C(13) 3.414 1_455
H(5) C(18) 3.362 2_645
H(5) C(19) 3.377 2_645
H(5) H(16) 3.200 1_455
H(5) H(17) 3.291 1_455
H(5) H(21) 3.349 2_645
H(6) C(13) 3.242 1_455
H(6) H(10) 3.461 2_655
H(6) H(15) 3.427 2_655
H(6) H(17) 2.851 1_455
H(6) H(30) 3.038 2_655
H(7) C(16) 3.062 1_556
H(7) C(17) 2.793 1_556
H(7) H(19) 2.861 1_556
H(7) H(20) 2.380 1_556
H(7) H(23) 3.465 2_746
H(8) C(22) 3.209 1_545
H(8) H(2) 3.424 2_646
H(8) H(22) 3.592 2_746
H(8) H(23) 2.993 2_746
H(8) H(25) 2.510 1_545
H(8) H(26) 3.289 1_545
H(8) H(27) 3.374 1_545
H(8) H(31) 3.075 .
H(9) C(1) 3.012 2_646
H(9) C(16) 3.245 2_645
H(9) C(17) 3.041 2_645
H(9) H(1) 3.076 2_646
H(9) H(2) 2.638 2_646
H(9) H(19) 3.585 1_556
H(9) H(19) 3.289 2_645
H(9) H(20) 2.927 2_645
H(9) H(23) 3.499 2_746
H(9) H(25) 2.945 1_545
H(10) C(22) 3.368 1_545
H(10) H(6) 3.461 2_645
H(10) H(14) 3.104 2_645
H(10) H(25) 2.998 1_545
H(10) H(26) 2.849 1_545
H(10) H(31) 2.881 .
H(11) C(14) 2.941 2_645
H(11) C(15) 2.799 2_645
H(11) C(16) 2.770 2_645
H(11) C(17) 2.842 2_645
H(11) C(18) 2.956 2_645
H(11) C(19) 3.007 2_645
H(11) H(14) 3.282 2_645
H(11) H(18) 3.316 2_645
H(11) H(19) 3.296 2_645
H(11) H(20) 3.380 2_645
H(11) H(21) 3.543 2_645
H(12) C(20) 3.540 .
H(12) H(22) 2.869 .
H(12) H(24) 3.314 .
H(12) H(31) 3.152 .
H(13) C(20) 3.353 .
H(13) B(1) 2.957 2_655
H(13) H(22) 2.932 .
H(13) H(24) 2.997 .
H(13) H(28) 3.266 2_655
H(13) H(29) 2.725 2_655
H(13) H(30) 2.452 2_655
H(14) C(7) 3.589 2_655
H(14) B(1) 3.194 2_655
H(14) H(10) 3.104 2_655
H(14) H(11) 3.282 2_655
H(14) H(29) 2.831 2_655
H(14) H(30) 2.713 2_655
H(15) N(2) 3.298 2_745
H(15) C(13) 3.443 2_745
H(15) H(3) 3.084 2_645
H(15) H(6) 3.427 2_645
H(15) H(17) 2.865 2_745
H(15) H(31) 2.128 .
H(16) C(1) 3.395 1_655
H(16) H(1) 3.090 1_655
H(16) H(5) 3.200 1_655
H(16) H(21) 3.380 2_745
H(16) H(24) 3.479 .
H(16) H(31) 2.718 .
H(17) O(1) 3.535 2_755
H(17) C(1) 2.872 1_655
H(17) C(2) 2.902 1_655
H(17) C(4) 3.400 1_655
H(17) C(10) 3.477 2_755
H(17) H(1) 3.262 1_655
H(17) H(2) 2.963 1_655
H(17) H(3) 2.999 1_655
H(17) H(5) 3.291 1_655
H(17) H(6) 2.851 1_655
H(17) H(15) 2.865 2_755
H(17) H(24) 3.428 .
H(17) H(31) 2.879 2_755
H(18) C(2) 3.502 2_645
H(18) H(2) 3.199 2_645
H(18) H(3) 2.709 2_645
H(18) H(11) 3.316 2_655
H(19) O(2) 2.922 2_645
H(19) C(1) 3.225 1_554
H(19) C(2) 3.492 1_554
H(19) C(3) 3.463 1_554
H(19) C(5) 3.524 1_554
H(19) H(1) 2.837 1_554
H(19) H(2) 3.289 2_645
H(19) H(4) 3.009 1_554
H(19) H(7) 2.861 1_554
H(19) H(9) 3.585 1_554
H(19) H(9) 3.289 2_655
H(19) H(11) 3.296 2_655
H(19) H(25) 3.137 2_645
H(20) O(2) 2.928 1_554
H(20) C(1) 3.138 1_554
H(20) C(2) 3.029 1_554
H(20) C(3) 3.541 1_554
H(20) C(5) 3.235 1_554
H(20) H(1) 3.447 1_554
H(20) H(2) 3.369 1_554
H(20) H(3) 3.186 1_554
H(20) H(4) 3.364 2_655
H(20) H(7) 2.380 1_554
H(20) H(9) 2.927 2_655
H(20) H(11) 3.380 2_655
H(20) H(22) 3.599 1_554
H(21) O(1) 2.924 2_755
H(21) O(2) 2.836 1_554
H(21) H(4) 3.120 2_655
H(21) H(5) 3.349 2_655
H(21) H(11) 3.543 2_655
H(21) H(16) 3.380 2_755
H(21) H(22) 3.543 1_554
H(21) H(27) 2.942 2_745
H(21) H(31) 2.510 2_755
H(22) C(8) 3.331 .
H(22) C(22) 3.519 2_746
H(22) H(1) 3.556 1_655
H(22) H(8) 3.592 2_756
H(22) H(12) 2.869 .
H(22) H(13) 2.932 .
H(22) H(20) 3.599 1_556
H(22) H(21) 3.543 1_556
H(22) H(25) 3.249 2_746
H(22) H(27) 2.913 2_746
H(23) C(1) 3.258 1_655
H(23) H(1) 3.275 1_655
H(23) H(2) 2.627 1_655
H(23) H(7) 3.465 2_756
H(23) H(8) 2.993 2_756
H(23) H(9) 3.499 2_756
H(23) H(25) 3.575 2_746
H(24) C(12) 3.559 .
H(24) C(13) 3.552 .
H(24) B(1) 3.203 2_655
H(24) H(2) 3.552 1_655
H(24) H(12) 3.314 .
H(24) H(13) 2.997 .
H(24) H(16) 3.479 .
H(24) H(17) 3.428 .
H(24) H(28) 2.856 2_655
H(24) H(29) 2.741 2_655
H(24) H(30) 3.577 2_655
H(25) C(1) 3.394 2_656
H(25) C(6) 3.054 1_565
H(25) C(7) 3.431 1_565
H(25) H(1) 2.635 2_656
H(25) H(2) 3.565 2_656
H(25) H(8) 2.510 1_565
H(25) H(9) 2.945 1_565
H(25) H(10) 2.998 1_565
H(25) H(19) 3.137 2_655
H(25) H(22) 3.249 2_756
H(25) H(23) 3.575 2_756
H(26) O(1) 3.504 1_565
H(26) B(1) 3.509 2_655
H(26) H(8) 3.289 1_565
H(26) H(10) 2.849 1_565
H(26) H(28) 2.600 2_655
H(26) H(31) 3.241 1_565
H(27) C(17) 3.501 2_755
H(27) C(18) 3.066 2_755
H(27) C(19) 3.573 2_755
H(27) H(8) 3.374 1_565
H(27) H(21) 2.942 2_755
H(27) H(22) 2.913 2_756
H(27) H(31) 3.565 1_565
H(28) C(20) 3.517 2_645
H(28) C(21) 3.317 2_645
H(28) C(22) 3.319 2_645
H(28) H(3) 3.537 2_645
H(28) H(13) 3.266 2_645
H(28) H(24) 2.856 2_645
H(28) H(26) 2.600 2_645
H(29) C(8) 3.447 2_645
H(29) C(9) 3.541 2_645
H(29) C(11) 3.435 2_645
H(29) C(12) 3.546 2_645
H(29) C(14) 3.437 2_645
H(29) C(19) 3.508 2_645
H(29) H(13) 2.725 2_645
H(29) H(14) 2.831 2_645
H(29) H(24) 2.741 2_645
H(30) C(2) 3.436 2_645
H(30) C(8) 3.288 2_645
H(30) C(9) 3.448 2_645
H(30) H(3) 2.568 2_645
H(30) H(6) 3.038 2_645
H(30) H(13) 2.452 2_645
H(30) H(14) 2.713 2_645
H(30) H(24) 3.577 2_645
H(31) O(1) 0.841 .
H(31) N(2) 1.895 2_745
H(31) C(7) 3.534 .
H(31) C(9) 3.138 .
H(31) C(10) 1.869 .
H(31) C(11) 2.683 .
H(31) C(12) 3.012 .
H(31) C(13) 2.818 2_745
H(31) C(18) 2.999 2_745
H(31) C(19) 2.834 2_745
H(31) H(8) 3.075 .
H(31) H(10) 2.881 .
H(31) H(12) 3.152 .
H(31) H(15) 2.128 .
H(31) H(16) 2.718 .
H(31) H(17) 2.879 2_745
H(31) H(21) 2.510 2_745
H(31) H(26) 3.241 1_545
H(31) H(27) 3.565 1_545

loop_
_geom_torsion_atom_site_label_1
_geom_torsion_atom_site_label_2
_geom_torsion_atom_site_label_3
_geom_torsion_atom_site_label_4
_geom_torsion
C(4) N(1) C(7) C(6) -64.9(2)
C(7) N(1) C(4) C(3) 49.4(2)
C(4) N(1) C(9) C(8) 54.2(2)
C(4) N(1) C(9) C(10) -179.27(16)
C(9) N(1) C(4) C(3) -69.2(2)
B(1) N(1) C(4) C(3) 168.6(2)
C(7) N(1) C(9) C(8) -62.5(2)
C(7) N(1) C(9) C(10) 64.1(2)
C(9) N(1) C(7) C(6) 50.8(3)
B(1) N(1) C(7) C(6) 177.6(2)
B(1) N(1) C(9) C(8) 172.7(2)
B(1) N(1) C(9) C(10) -60.8(2)
C(13) N(2) C(19) C(14) -0.7(4)
C(13) N(2) C(19) C(18) 179.7(2)
C(19) N(2) C(13) C(12) 0.7(4)
C(1) C(2) C(3) C(4) 116.8(2)
C(1) C(2) C(3) C(5) -122.0(2)
C(2) C(3) C(4) N(1) 139.9(2)
C(2) C(3) C(5) C(6) 168.9(2)
C(2) C(3) C(5) C(8) -73.0(2)
C(4) C(3) C(5) C(6) -68.0(2)
C(4) C(3) C(5) C(8) 50.1(2)
C(5) C(3) C(4) N(1) 14.7(2)
C(3) C(5) C(6) C(7) 53.3(3)
C(3) C(5) C(8) C(9) -63.9(2)
C(6) C(5) C(8) C(9) 53.7(2)
C(8) C(5) C(6) C(7) -65.7(2)
C(5) C(6) C(7) N(1) 12.3(3)
C(5) C(8) C(9) N(1) 8.3(2)
C(5) C(8) C(9) C(10) -118.7(2)
N(1) C(9) C(10) O(1) -83.1(2)
N(1) C(9) C(10) C(11) 154.79(16)
C(8) C(9) C(10) O(1) 41.9(2)
C(8) C(9) C(10) C(11) -80.2(2)
O(1) C(10) C(11) C(12) -25.2(3)
O(1) C(10) C(11) C(14) 155.6(2)
C(9) C(10) C(11) C(12) 95.2(2)
C(9) C(10) C(11) C(14) -84.0(2)
C(10) C(11) C(12) C(13) -176.4(2)
C(10) C(11) C(14) C(15) -2.7(4)
C(10) C(11) C(14) C(19) 176.5(2)
C(12) C(11) C(14) C(15) 178.1(2)
C(12) C(11) C(14) C(19) -2.8(3)
C(14) C(11) C(12) C(13) 2.8(4)
C(11) C(12) C(13) N(2) -1.9(4)
C(11) C(14) C(15) C(16) 180.0(2)
C(11) C(14) C(19) N(2) 1.7(3)
C(11) C(14) C(19) C(18) -178.7(2)
C(15) C(14) C(19) N(2) -179.0(2)
C(15) C(14) C(19) C(18) 0.6(3)
C(19) C(14) C(15) C(16) 0.8(3)
C(14) C(15) C(16) C(17) -1.9(4)
C(15) C(16) C(17) C(18) 1.5(4)
C(16) C(17) C(18) C(19) -0.2(4)
C(17) C(18) C(19) N(2) 178.7(2)
C(17) C(18) C(19) C(14) -0.9(4)
